data_4516661
loop_
_publ_author_name
'Iwai, Tomohiro'
'Konishi, Shota'
'Miyazaki, Tatsuya'
'Kawamorita, Soichiro'
'Yokokawa, Natsumi'
'Ohmiya, Hirohisa'
'Sawamura, Masaya'

_publ_section_title
;
 Silica-Supported Triptycene-Type Phosphine. Synthesis, Characterization,
 and Application to Pd-Catalyzed Suzuki--Miyaura Cross-Coupling of
 Chloroarenes
;
_journal_issue 12
_journal_name_full 'ACS Catalysis'
_journal_page_first 7254
_journal_paper_doi 10.1021/acscatal.5b00904
_journal_volume 5
_journal_year 2015
_chemical_formula_moiety 'C55 H40 Cl3 O3 P3 Si3'
_chemical_formula_sum 'C55 H40 Cl3 O3 P3 Si3'
_chemical_formula_weight 1032.46
_space_group_IT_number 165
_space_group_name_Hall '-P 3 2"c'
_space_group_name_H-M_alt 'P -3 c 1'
_symmetry_cell_setting trigonal
_symmetry_Int_Tables_number 165
_symmetry_space_group_name_Hall '-P 3 2"c'
_symmetry_space_group_name_H-M 'P -3 c 1'
_atom_sites_solution_hydrogens geom
_atom_sites_solution_primary direct
_atom_sites_solution_secondary difmap
_cell_angle_alpha 90.0000
_cell_angle_beta 90.0000
_cell_angle_gamma 120.0000
_cell_formula_units_Z 4
_cell_length_a 15.5297(5)
_cell_length_b 15.5297(5)
_cell_length_c 24.1564(11)
_cell_measurement_reflns_used 12145
_cell_measurement_temperature 150
_cell_measurement_theta_max 27.50
_cell_measurement_theta_min 3.00
_cell_volume 5045.3(3)
_computing_cell_refinement 'CrystalClear-SM Expert 2.0 r16'
_computing_data_collection 'CrystalClear-SM Expert 2.0 r16 (Rigaku, 2013)'
_computing_data_reduction 'CrystalClear-SM Expert 2.0 r16'
_computing_molecular_graphics 'CrystalStructure 4.0'
_computing_publication_material 'CrystalStructure 4.0 (Rigaku, 2010)'
_computing_structure_refinement 'SHELXL97 (Sheldrick, 2008)'
_computing_structure_solution 'SIR2004 (Burla, et al., 2005)'
_diffrn_ambient_temperature 150
_diffrn_detector_area_resol_mean 7.314
_diffrn_measured_fraction_theta_full 1.028
_diffrn_measured_fraction_theta_max 1.028
_diffrn_measurement_device_type 'Rigaku Mercury70'
_diffrn_measurement_method \w
_diffrn_radiation_type 'Mo K\a'
_diffrn_radiation_wavelength 0.71075
_diffrn_reflns_av_R_equivalents 0.0542
_diffrn_reflns_limit_h_max 19
_diffrn_reflns_limit_h_min -17
_diffrn_reflns_limit_k_max 15
_diffrn_reflns_limit_k_min -20
_diffrn_reflns_limit_l_max 30
_diffrn_reflns_limit_l_min -31
_diffrn_reflns_number 39823
_diffrn_reflns_theta_full 27.50
_diffrn_reflns_theta_max 27.50
_diffrn_standards_number 0
_exptl_absorpt_coefficient_mu 0.392
_exptl_absorpt_correction_T_max 0.925
_exptl_absorpt_correction_T_min 0.744
_exptl_absorpt_correction_type multi-scan
_exptl_absorpt_process_details 'REQAB (Rigaku, 1998)'
_exptl_crystal_colour colorless
_exptl_crystal_density_diffrn 1.359
_exptl_crystal_density_method 'not measured'
_exptl_crystal_description prism
_exptl_crystal_F_000 2128.00
_exptl_crystal_size_max 0.200
_exptl_crystal_size_mid 0.200
_exptl_crystal_size_min 0.200
_refine_diff_density_max 0.270
_refine_diff_density_min -0.430
_refine_ls_extinction_method none
_refine_ls_goodness_of_fit_ref 1.139
_refine_ls_hydrogen_treatment mixed
_refine_ls_number_parameters 210
_refine_ls_number_reflns 3860
_refine_ls_number_restraints 0
_refine_ls_R_factor_gt 0.0461
_refine_ls_shift/su_max 0.000
_refine_ls_structure_factor_coef Fsqd
_refine_ls_weighting_details 'w = 1/[\s^2^(Fo^2^)+(0.0398P)^2^+2.8552P] where P=(Fo^2^+2Fc^2^)/3'
_refine_ls_weighting_scheme calc
_refine_ls_wR_factor_ref 0.1077
_reflns_number_gt 3339
_reflns_number_total 3860
_reflns_threshold_expression F^2^>2.0\s(F^2^)
_cod_data_source_file cs5b00904_si_001.cif
_cod_data_source_block silanol_3
_cod_original_cell_volume 5045.3(4)
_cod_database_code 4516661

loop_
_symmetry_equiv_pos_site_id
_symmetry_equiv_pos_as_xyz
1 +X,+Y,+Z
2 -Y,+X-Y,+Z
3 -X+Y,-X,+Z
4 -X+Y,+Y,1/2+Z
5 +X,+X-Y,1/2+Z
6 -Y,-X,1/2+Z
7 -X,-Y,-Z
8 +Y,-X+Y,-Z
9 +X-Y,+X,-Z
10 +X-Y,-Y,1/2-Z
11 -X,-X+Y,1/2-Z
12 +Y,+X,1/2-Z

loop_
_atom_site_label
_atom_site_type_symbol
_atom_site_fract_x
_atom_site_fract_y
_atom_site_fract_z
_atom_site_U_iso_or_equiv
_atom_site_adp_type
_atom_site_occupancy
_atom_site_symmetry_multiplicity
_atom_site_calc_flag
_atom_site_refinement_flags
Cl1 Cl 0.54789(5) 0.30553(5) -0.04321(3) 0.05018(18) Uani 1.0 12 d .
P1 P 0.45243(4) 0.19542(4) 0.10642(2) 0.02824(14) Uani 1.0 12 d .
Si1 Si 0.27660(4) 0.13065(4) 0.18690(2) 0.02299(14) Uani 1.0 12 d .
O1 O 0.18224(11) 0.09225(13) 0.22908(6) 0.0304(4) Uani 1.0 12 d .
C1 C 0.40198(15) 0.28001(15) 0.11804(8) 0.0261(5) Uani 1.0 12 d .
C2 C 0.32244(15) 0.25513(15) 0.15521(8) 0.0258(4) Uani 1.0 12 d .
C3 C 0.28862(16) 0.32211(15) 0.16285(9) 0.0303(5) Uani 1.0 12 d .
C4 C 0.33140(18) 0.41161(16) 0.13403(9) 0.0350(5) Uani 1.0 12 d .
C5 C 0.40844(18) 0.43519(16) 0.09764(9) 0.0366(5) Uani 1.0 12 d .
C6 C 0.44450(16) 0.37018(16) 0.08992(8) 0.0321(5) Uani 1.0 12 d .
C7 C 0.33354(16) 0.08093(15) 0.09034(8) 0.0287(5) Uani 1.0 12 d .
C8 C 0.25055(16) 0.04932(15) 0.12554(8) 0.0273(5) Uani 1.0 12 d .
C9 C 0.16102(17) -0.03454(16) 0.11112(9) 0.0330(5) Uani 1.0 12 d .
C10 C 0.15342(19) -0.08689(17) 0.06278(9) 0.0418(6) Uani 1.0 12 d .
C11 C 0.2353(2) -0.05574(17) 0.02891(9) 0.0422(6) Uani 1.0 12 d .
C12 C 0.32523(18) 0.02766(17) 0.04223(9) 0.0353(5) Uani 1.0 12 d .
C13 C 0.46762(15) 0.16949(15) 0.17956(8) 0.0263(4) Uani 1.0 12 d .
C14 C 0.38978(15) 0.13971(14) 0.21816(8) 0.0247(4) Uani 1.0 12 d .
C15 C 0.40576(16) 0.12153(15) 0.27252(8) 0.0290(5) Uani 1.0 12 d .
C16 C 0.49622(17) 0.13207(18) 0.28854(9) 0.0371(6) Uani 1.0 12 d .
C17 C 0.57274(18) 0.16212(18) 0.25053(10) 0.0408(6) Uani 1.0 12 d .
C18 C 0.55864(16) 0.18109(17) 0.19616(9) 0.0336(5) Uani 1.0 12 d .
C19 C 0.6667 0.3333 -0.02055(16) 0.0397(9) Uani 1.0 4 d .
H1 H 0.160(3) 0.124(4) 0.242(2) 0.027(13) Uiso 0.5000 12 d .
H2 H 0.160(4) 0.041(4) 0.242(3) 0.039(16) Uiso 0.5000 12 d .
H3 H 0.2358 0.3065 0.1880 0.0364 Uiso 1.0 12 calc R
H4 H 0.3075 0.4566 0.1394 0.0420 Uiso 1.0 12 calc R
H5 H 0.4370 0.4961 0.0778 0.0439 Uiso 1.0 12 calc R
H6 H 0.4985 0.3874 0.0653 0.0385 Uiso 1.0 12 calc R
H7 H 0.1046 -0.0562 0.1344 0.0396 Uiso 1.0 12 calc R
H8 H 0.0920 -0.1439 0.0532 0.0501 Uiso 1.0 12 calc R
H9 H 0.2300 -0.0919 -0.0039 0.0507 Uiso 1.0 12 calc R
H10 H 0.3811 0.0485 0.0186 0.0424 Uiso 1.0 12 calc R
H11 H 0.3540 0.1016 0.2990 0.0348 Uiso 1.0 12 calc R
H12 H 0.5058 0.1186 0.3257 0.0445 Uiso 1.0 12 calc R
H13 H 0.6348 0.1697 0.2617 0.0489 Uiso 1.0 12 calc R
H14 H 0.6113 0.2021 0.1702 0.0403 Uiso 1.0 12 calc R
H15 H 0.6667 0.3333 0.0209 0.0476 Uiso 1.0 4 calc R

loop_
_atom_site_aniso_label
_atom_site_aniso_U_11
_atom_site_aniso_U_22
_atom_site_aniso_U_33
_atom_site_aniso_U_12
_atom_site_aniso_U_13
_atom_site_aniso_U_23
Cl1 0.0420(4) 0.0568(4) 0.0523(4) 0.0251(3) -0.0016(3) -0.0005(3)
P1 0.0309(3) 0.0312(3) 0.0248(3) 0.0171(3) 0.0033(2) 0.0006(2)
Si1 0.0232(3) 0.0226(3) 0.0235(3) 0.0117(3) -0.0007(2) -0.0022(2)
O1 0.0280(8) 0.0302(9) 0.0329(8) 0.0145(8) 0.0055(7) 0.0007(7)
C1 0.0291(11) 0.0248(10) 0.0231(10) 0.0124(9) -0.0035(8) -0.0019(8)
C2 0.0267(10) 0.0252(10) 0.0258(10) 0.0131(9) -0.0070(8) -0.0050(8)
C3 0.0322(11) 0.0292(11) 0.0319(11) 0.0171(10) -0.0074(9) -0.0056(9)
C4 0.0466(14) 0.0285(11) 0.0348(12) 0.0225(11) -0.0103(10) -0.0055(9)
C5 0.0470(14) 0.0248(11) 0.0321(11) 0.0135(10) -0.0066(10) 0.0022(9)
C6 0.0358(12) 0.0290(11) 0.0274(11) 0.0132(10) -0.0022(9) -0.0005(9)
C7 0.0393(12) 0.0273(11) 0.0254(10) 0.0209(10) -0.0034(9) -0.0014(8)
C8 0.0334(11) 0.0251(10) 0.0254(10) 0.0160(9) -0.0044(9) -0.0007(8)
C9 0.0372(12) 0.0271(11) 0.0312(11) 0.0135(10) -0.0048(9) -0.0011(9)
C10 0.0509(15) 0.0296(12) 0.0372(13) 0.0144(11) -0.0134(11) -0.0096(10)
C11 0.0683(18) 0.0345(13) 0.0285(11) 0.0291(13) -0.0105(12) -0.0112(10)
C12 0.0512(14) 0.0379(13) 0.0247(10) 0.0282(12) -0.0003(10) -0.0033(9)
C13 0.0269(10) 0.0255(10) 0.0278(10) 0.0140(9) -0.0003(8) -0.0022(8)
C14 0.0274(10) 0.0209(10) 0.0261(10) 0.0124(8) -0.0001(8) -0.0016(8)
C15 0.0322(11) 0.0300(11) 0.0261(10) 0.0164(9) -0.0004(9) -0.0010(9)
C16 0.0403(13) 0.0466(14) 0.0309(11) 0.0266(12) -0.0065(10) 0.0019(10)
C17 0.0362(13) 0.0524(15) 0.0421(13) 0.0284(12) -0.0093(11) -0.0022(11)
C18 0.0288(11) 0.0388(12) 0.0358(12) 0.0189(10) 0.0021(9) -0.0011(10)
C19 0.0442(15) 0.0442(15) 0.031(2) 0.0221(7) 0.0000 0.0000

loop_
_atom_type_symbol
_atom_type_description
_atom_type_scat_dispersion_real
_atom_type_scat_dispersion_imag
_atom_type_scat_source
C C 0.0033 0.0016
;
International Tables for Crystallography
(1992, Vol. C, Tables 4.2.6.8 and 6.1.1.4)
;
Cl Cl 0.1484 0.1585
;
International Tables for Crystallography
(1992, Vol. C, Tables 4.2.6.8 and 6.1.1.4)
;
Si Si 0.0817 0.0704
;
International Tables for Crystallography
(1992, Vol. C, Tables 4.2.6.8 and 6.1.1.4)
;
O O 0.0106 0.0060
;
International Tables for Crystallography
(1992, Vol. C, Tables 4.2.6.8 and 6.1.1.4)
;
P P 0.1023 0.0942
;
International Tables for Crystallography
(1992, Vol. C, Tables 4.2.6.8 and 6.1.1.4)
;
H H 0.0000 0.0000
;
International Tables for Crystallography
(1992, Vol. C, Table 6.1.1.4)
;

loop_
_geom_angle_atom_site_label_1
_geom_angle_atom_site_label_2
_geom_angle_atom_site_label_3
_geom_angle
_geom_angle_publ_flag
_geom_angle_site_symmetry_1
_geom_angle_site_symmetry_3
C1 P1 C7 98.05(11) yes . .
C1 P1 C13 98.87(11) yes . .
C7 P1 C13 99.51(9) yes . .
O1 Si1 C2 116.35(12) yes . .
O1 Si1 C8 113.53(9) yes . .
O1 Si1 C14 114.67(9) yes . .
C2 Si1 C8 102.63(10) yes . .
C2 Si1 C14 103.50(10) yes . .
C8 Si1 C14 104.65(12) yes . .
P1 C1 C2 121.47(17) yes . .
P1 C1 C6 118.86(18) yes . .
C2 C1 C6 119.7(3) yes . .
Si1 C2 C1 111.9(2) yes . .
Si1 C2 C3 129.14(16) yes . .
C1 C2 C3 118.9(2) yes . .
C2 C3 C4 120.7(3) yes . .
C3 C4 C5 120.1(3) yes . .
C4 C5 C6 120.3(2) yes . .
C1 C6 C5 120.3(2) yes . .
P1 C7 C8 120.37(16) yes . .
P1 C7 C12 119.72(16) yes . .
C8 C7 C12 119.88(17) yes . .
Si1 C8 C7 113.20(13) yes . .
Si1 C8 C9 127.74(18) yes . .
C7 C8 C9 119.0(2) yes . .
C8 C9 C10 120.6(3) yes . .
C9 C10 C11 119.85(19) yes . .
C10 C11 C12 120.7(3) yes . .
C7 C12 C11 119.9(3) yes . .
P1 C13 C14 121.38(18) yes . .
P1 C13 C18 118.55(16) yes . .
C14 C13 C18 120.1(2) yes . .
Si1 C14 C13 112.39(16) yes . .
Si1 C14 C15 128.90(18) yes . .
C13 C14 C15 118.7(3) yes . .
C14 C15 C16 120.8(2) yes . .
C15 C16 C17 120.2(3) yes . .
C16 C17 C18 120.0(3) yes . .
C13 C18 C17 120.2(3) yes . .
Cl1 C19 Cl1 110.78(12) yes . 2_655
Cl1 C19 Cl1 110.73(12) yes . 3_665
Cl1 C19 Cl1 110.80(12) yes 2_655 3_665
Si1 O1 H1 128(3) no . .
Si1 O1 H2 120(5) no . .
H1 O1 H2 112(6) no . .
C2 C3 H3 119.667 no . .
C4 C3 H3 119.660 no . .
C3 C4 H4 119.922 no . .
C5 C4 H4 119.937 no . .
C4 C5 H5 119.865 no . .
C6 C5 H5 119.879 no . .
C1 C6 H6 119.836 no . .
C5 C6 H6 119.843 no . .
C8 C9 H7 119.705 no . .
C10 C9 H7 119.713 no . .
C9 C10 H8 120.073 no . .
C11 C10 H8 120.081 no . .
C10 C11 H9 119.635 no . .
C12 C11 H9 119.643 no . .
C7 C12 H10 120.038 no . .
C11 C12 H10 120.040 no . .
C14 C15 H11 119.580 no . .
C16 C15 H11 119.571 no . .
C15 C16 H12 119.898 no . .
C17 C16 H12 119.903 no . .
C16 C17 H13 120.022 no . .
C18 C17 H13 120.027 no . .
C13 C18 H14 119.891 no . .
C17 C18 H14 119.890 no . .
Cl1 C19 H15 108.097 no . .
Cl1 C19 H15 108.190 no 2_655 .
Cl1 C19 H15 108.125 no 3_665 .
O1 H1 H1 175(6) no . 12_555

loop_
_geom_bond_atom_site_label_1
_geom_bond_atom_site_label_2
_geom_bond_distance
_geom_bond_publ_flag
_geom_bond_site_symmetry_2
Cl1 C19 1.7590(15) yes .
P1 C1 1.857(3) yes .
P1 C7 1.8543(18) yes .
P1 C13 1.853(2) yes .
Si1 O1 1.6332(17) yes .
Si1 C2 1.858(3) yes .
Si1 C8 1.856(3) yes .
Si1 C14 1.853(3) yes .
C1 C2 1.416(3) yes .
C1 C6 1.391(3) yes .
C2 C3 1.392(4) yes .
C3 C4 1.391(3) yes .
C4 C5 1.378(4) yes .
C5 C6 1.390(5) yes .
C7 C8 1.412(3) yes .
C7 C12 1.395(4) yes .
C8 C9 1.393(3) yes .
C9 C10 1.394(4) yes .
C10 C11 1.381(4) yes .
C11 C12 1.386(3) yes .
C13 C14 1.409(3) yes .
C13 C18 1.392(4) yes .
C14 C15 1.391(3) yes .
C15 C16 1.386(4) yes .
C16 C17 1.385(4) yes .
C17 C18 1.387(4) yes .
O1 H1 0.79(6) no .
O1 H2 0.76(5) no .
C3 H3 0.950 no .
C4 H4 0.950 no .
C5 H5 0.950 no .
C6 H6 0.950 no .
C9 H7 0.950 no .
C10 H8 0.950 no .
C11 H9 0.950 no .
C12 H10 0.950 no .
C15 H11 0.950 no .
C16 H12 0.950 no .
C17 H13 0.950 no .
C18 H14 0.950 no .
C19 H15 1.000 no .
H1 H1 1.04(9) no 12_555

loop_
_geom_contact_atom_site_label_1
_geom_contact_atom_site_label_2
_geom_contact_distance
_geom_contact_publ_flag
_geom_contact_site_symmetry_2
P1 Si1 3.0823(8) no .
O1 O1 2.623(3) no 12_555
O1 C3 3.483(3) no .
O1 C9 3.385(3) no .
O1 C15 3.432(4) no .
C1 C4 2.787(5) no .
C1 C8 3.158(3) no .
C1 C14 3.197(3) no .
C2 C5 2.793(3) no .
C2 C7 3.205(4) no .
C2 C13 3.193(4) no .
C3 C6 2.777(4) no .
C7 C10 2.787(3) no .
C7 C14 3.214(3) no .
C8 C11 2.789(4) no .
C8 C13 3.203(3) no .
C9 C12 2.782(4) no .
C13 C16 2.779(3) no .
C14 C17 2.796(4) no .
C15 C18 2.775(4) no .
Cl1 C11 3.587(4) no 9_555
O1 O1 2.679(3) no 10_555
C6 C18 3.520(4) no 3_665
C11 Cl1 3.587(4) no 8_555
C14 C15 3.542(3) no 10_555
C15 C14 3.542(3) no 10_555
C15 C15 3.445(3) no 10_555
C18 C6 3.520(4) no 2_655
P1 H6 2.8737 no .
P1 H10 2.8991 no .
P1 H14 2.8660 no .
Si1 H1 3.14(6) no 12_555
Si1 H3 3.0975 no .
Si1 H3 3.3546 no 12_555
Si1 H7 3.0677 no .
Si1 H11 3.0857 no .
O1 H2 2.95(7) no 12_555
O1 H3 3.1595 no .
O1 H3 2.8988 no 12_555
O1 H7 3.0360 no .
O1 H11 3.0983 no .
C1 H3 3.2789 no .
C1 H5 3.2679 no .
C2 H1 3.13(5) no .
C2 H4 3.2732 no .
C2 H6 3.2853 no .
C3 H1 3.32(5) no .
C3 H1 3.43(5) no 12_555
C3 H5 3.2572 no .
C3 H11 3.3112 no 12_555
C4 H6 3.2558 no .
C4 H11 3.5995 no 12_555
C5 H3 3.2542 no .
C6 H4 3.2581 no .
C7 H7 3.2768 no .
C7 H9 3.2636 no .
C8 H1 3.59(6) no .
C8 H2 3.12(6) no .
C8 H8 3.2761 no .
C8 H10 3.2877 no .
C9 H2 3.37(6) no .
C9 H9 3.2574 no .
C10 H10 3.2600 no .
C11 H7 3.2561 no .
C12 H8 3.2611 no .
C13 H11 3.2695 no .
C13 H13 3.2665 no .
C14 H1 3.50(6) no .
C14 H2 3.16(5) no .
C14 H3 3.3111 no 12_555
C14 H12 3.2698 no .
C14 H14 3.2839 no .
C15 H2 3.45(6) no .
C15 H3 3.0275 no 12_555
C15 H4 3.3474 no 12_555
C15 H13 3.2591 no .
C16 H4 3.5358 no 12_555
C16 H14 3.2571 no .
C17 H11 3.2562 no .
C18 H12 3.2576 no .
H1 H2 2.22(9) no 12_555
H1 H3 2.7956 no .
H1 H3 2.6673 no 12_555
H1 H7 3.5926 no .
H1 H11 3.4848 no .
H2 H2 3.23(10) no 12_555
H2 H3 3.2149 no 12_555
H2 H7 2.9074 no .
H2 H11 3.0070 no .
H3 H3 3.5484 no 12_555
H3 H4 2.3349 no .
H3 H11 2.5528 no 12_555
H4 H5 2.3256 no .
H4 H11 3.1424 no 12_555
H4 H12 3.4832 no 12_555
H5 H6 2.3364 no .
H7 H8 2.3407 no .
H8 H9 2.3264 no .
H9 H10 2.3318 no .
H11 H12 2.3282 no .
H12 H13 2.3341 no .
H13 H14 2.3360 no .
Cl1 H4 3.1418 no 8_555
Cl1 H5 3.0853 no 7_665
Cl1 H5 3.5932 no 8_555
Cl1 H6 3.1712 no .
Cl1 H9 3.2976 no 9_555
Cl1 H12 3.5901 no 5_554
P1 H6 3.4855 no 2_655
P1 H9 3.4095 no 9_555
P1 H14 3.0901 no 3_665
P1 H15 3.5782 no .
Si1 H2 3.08(6) no 10_555
Si1 H11 3.4515 no 10_555
O1 H1 3.04(5) no 10_555
O1 H2 1.92(5) no 10_555
O1 H7 3.5037 no 2_555
O1 H7 3.3327 no 10_555
C1 H9 2.9648 no 9_555
C1 H14 2.8429 no 3_665
C3 H7 3.2754 no 2_555
C3 H8 3.2950 no 2_555
C3 H13 3.4246 no 11_665
C4 H8 3.4347 no 2_555
C4 H12 3.0339 no 11_665
C4 H13 3.0467 no 11_665
C5 H9 3.5786 no 9_555
C5 H10 2.9982 no 9_555
C5 H12 3.0233 no 11_665
C6 H9 2.9223 no 9_555
C6 H10 3.1963 no 9_555
C6 H14 2.8891 no 3_665
C7 H9 3.1898 no 9_555
C8 H11 2.9808 no 10_555
C9 H3 3.2865 no 3_555
C9 H11 3.0479 no 10_555
C11 H8 3.0291 no 9_555
C12 H8 3.1017 no 9_555
C12 H9 3.3016 no 9_555
C13 H13 3.3296 no 3_665
C13 H14 2.9645 no 3_665
C14 H11 3.2826 no 10_555
C14 H13 3.2485 no 3_665
C15 H11 3.5235 no 10_555
C15 H13 3.2890 no 3_665
C16 H4 3.4036 no 11_655
C16 H13 3.4220 no 3_665
C17 H4 3.3079 no 11_655
C17 H13 3.4948 no 3_665
C18 H6 3.5760 no 2_655
C18 H13 3.4448 no 3_665
C18 H14 3.0709 no 3_665
H1 O1 3.04(5) no 10_555
H1 H1 3.35(6) no 10_555
H1 H2 3.08(7) no 2_555
H1 H2 2.33(7) no 10_555
H1 H7 3.2567 no 2_555
H1 H7 3.1639 no 10_555
H2 Si1 3.08(6) no 10_555
H2 O1 1.92(5) no 10_555
H2 H1 3.08(7) no 3_555
H2 H1 2.33(7) no 10_555
H2 H2 1.16(7) no 10_555
H2 H7 2.9951 no 10_555
H2 H11 3.3332 no 10_555
H3 C9 3.2865 no 2_555
H3 H7 2.8738 no 2_555
H3 H8 3.5052 no 2_555
H3 H13 3.3114 no 11_665
H4 Cl1 3.1418 no 9_555
H4 C16 3.4036 no 11_665
H4 C17 3.3079 no 11_665
H4 H12 2.8233 no 11_665
H4 H13 2.6261 no 11_665
H5 Cl1 3.0853 no 7_665
H5 Cl1 3.5932 no 9_555
H5 H10 3.4142 no 3_665
H5 H10 2.8882 no 9_555
H5 H12 2.8113 no 11_665
H6 Cl1 3.1712 no .
H6 P1 3.4855 no 3_665
H6 C18 3.5760 no 3_665
H6 H9 2.9992 no 9_555
H6 H10 3.4125 no 3_665
H6 H10 3.2402 no 9_555
H6 H14 2.9058 no 3_665
H6 H15 3.2984 no .
H7 O1 3.5037 no 3_555
H7 O1 3.3327 no 10_555
H7 C3 3.2754 no 3_555
H7 H1 3.2567 no 3_555
H7 H1 3.1639 no 10_555
H7 H2 2.9951 no 10_555
H7 H3 2.8738 no 3_555
H7 H11 3.1563 no 10_555
H8 C3 3.2950 no 3_555
H8 C4 3.4347 no 3_555
H8 C11 3.0291 no 8_555
H8 C12 3.1017 no 8_555
H8 H3 3.5052 no 3_555
H8 H9 3.0526 no 8_555
H8 H10 3.1738 no 8_555
H9 Cl1 3.2976 no 8_555
H9 P1 3.4095 no 8_555
H9 C1 2.9648 no 8_555
H9 C5 3.5786 no 8_555
H9 C6 2.9223 no 8_555
H9 C7 3.1898 no 8_555
H9 C12 3.3016 no 8_555
H9 H6 2.9992 no 8_555
H9 H8 3.0526 no 9_555
H9 H10 3.3930 no 8_555
H10 C5 2.9982 no 8_555
H10 C6 3.1963 no 8_555
H10 H5 3.4142 no 2_655
H10 H5 2.8882 no 8_555
H10 H6 3.4125 no 2_655
H10 H6 3.2402 no 8_555
H10 H8 3.1738 no 9_555
H10 H9 3.3930 no 9_555
H11 Si1 3.4515 no 10_555
H11 C8 2.9808 no 10_555
H11 C9 3.0479 no 10_555
H11 C14 3.2826 no 10_555
H11 C15 3.5235 no 10_555
H11 H2 3.3332 no 10_555
H11 H7 3.1563 no 10_555
H12 Cl1 3.5901 no 5_555
H12 C4 3.0339 no 11_655
H12 C5 3.0233 no 11_655
H12 H4 2.8233 no 11_655
H12 H5 2.8113 no 11_655
H13 C3 3.4246 no 11_655
H13 C4 3.0467 no 11_655
H13 C13 3.3296 no 2_655
H13 C14 3.2485 no 2_655
H13 C15 3.2890 no 2_655
H13 C16 3.4220 no 2_655
H13 C17 3.4948 no 2_655
H13 C18 3.4448 no 2_655
H13 H3 3.3114 no 11_655
H13 H4 2.6261 no 11_655
H14 P1 3.0901 no 2_655
H14 C1 2.8429 no 2_655
H14 C6 2.8891 no 2_655
H14 C13 2.9645 no 2_655
H14 C18 3.0709 no 2_655
H14 H6 2.9058 no 2_655
H14 H14 3.0704 no 2_655
H14 H14 3.0704 no 3_665
H15 P1 3.5782 no .
H15 P1 3.5781 no 2_655
H15 P1 3.5782 no 3_665
H15 H6 3.2984 no .
H15 H6 3.2983 no 2_655
H15 H6 3.2983 no 3_665

loop_
_geom_hbond_atom_site_label_D
_geom_hbond_atom_site_label_H
_geom_hbond_atom_site_label_A
_geom_hbond_site_symmetry_A
_geom_hbond_distance_DA
_geom_hbond_distance_DH
_geom_hbond_distance_HA
_geom_hbond_angle_DHA
_geom_hbond_publ_flag
O1 H1 O1 12_555 2.623(3) 0.794 1.83(6) 173(4) no
O1 H2 O1 10_555 2.679(3) 0.762 1.92(5) 174(6) no

loop_
_geom_torsion_atom_site_label_1
_geom_torsion_atom_site_label_2
_geom_torsion_atom_site_label_3
_geom_torsion_atom_site_label_4
_geom_torsion
_geom_torsion_publ_flag
C1 P1 C7 C8 -49.86(19) no
C1 P1 C7 C12 128.02(19) no
C7 P1 C1 C2 52.29(15) no
C7 P1 C1 C6 -128.47(13) no
C1 P1 C13 C14 49.81(16) no
C1 P1 C13 C18 -129.48(15) no
C13 P1 C1 C2 -48.72(15) no
C13 P1 C1 C6 130.52(13) no
C7 P1 C13 C14 -49.96(19) no
C7 P1 C13 C18 130.75(16) no
C13 P1 C7 C8 50.6(2) no
C13 P1 C7 C12 -131.52(19) no
O1 Si1 C2 C1 -178.05(10) no
O1 Si1 C2 C3 1.05(19) no
O1 Si1 C8 C7 -177.79(15) no
O1 Si1 C8 C9 3.5(3) no
O1 Si1 C14 C13 177.75(12) no
O1 Si1 C14 C15 -2.3(2) no
C2 Si1 C8 C7 55.78(19) no
C2 Si1 C8 C9 -123.0(2) no
C8 Si1 C2 C1 -53.47(15) no
C8 Si1 C2 C3 125.64(17) no
C2 Si1 C14 C13 -54.47(15) no
C2 Si1 C14 C15 125.45(17) no
C14 Si1 C2 C1 55.22(14) no
C14 Si1 C2 C3 -125.68(16) no
C8 Si1 C14 C13 52.70(14) no
C8 Si1 C14 C15 -127.38(17) no
C14 Si1 C8 C7 -52.03(18) no
C14 Si1 C8 C9 129.2(2) no
P1 C1 C2 Si1 -1.7(2) no
P1 C1 C2 C3 179.09(12) no
P1 C1 C6 C5 179.94(12) no
C2 C1 C6 C5 -0.8(3) no
C6 C1 C2 Si1 179.07(15) no
C6 C1 C2 C3 -0.1(3) no
Si1 C2 C3 C4 -178.34(13) no
C1 C2 C3 C4 0.7(3) no
C2 C3 C4 C5 -0.3(3) no
C3 C4 C5 C6 -0.6(3) no
C4 C5 C6 C1 1.2(3) no
P1 C7 C8 Si1 -1.6(3) no
P1 C7 C8 C9 177.24(16) no
P1 C7 C12 C11 -177.43(18) no
C8 C7 C12 C11 0.5(4) no
C12 C7 C8 Si1 -179.5(3) no
C12 C7 C8 C9 -0.6(4) no
Si1 C8 C9 C10 178.98(18) no
C7 C8 C9 C10 0.3(4) no
C8 C9 C10 C11 0.2(5) no
C9 C10 C11 C12 -0.4(5) no
C10 C11 C12 C7 0.1(5) no
P1 C13 C14 Si1 0.1(3) no
P1 C13 C14 C15 -179.86(13) no
P1 C13 C18 C17 -179.83(15) no
C14 C13 C18 C17 0.9(4) no
C18 C13 C14 Si1 179.35(18) no
C18 C13 C14 C15 -0.6(3) no
Si1 C14 C15 C16 179.87(14) no
C13 C14 C15 C16 -0.2(3) no
C14 C15 C16 C17 0.7(4) no
C15 C16 C17 C18 -0.4(4) no
C16 C17 C18 C13 -0.4(4) no
